data_7001889
loop_
_publ_author_name
'Cerrada, Elena'
'Moreno, Ana'
'Laguna, Mariano'

_publ_section_title
;
 S,C- and S,S-coupling via dithiolate transfer reactions from tin to
 nickel complexes
;
_journal_issue 34
_journal_name_full 'Dalton Transactions'
_journal_page_first 6825
_journal_page_last 6835
_journal_paper_doi 10.1039/b902569c
_journal_year 2009
_chemical_formula_sum 'C36 H46 S10'
_chemical_formula_weight 799.33
_chemical_name_systematic
;
?
;
_space_group_IT_number 2
_symmetry_cell_setting triclinic
_symmetry_space_group_name_Hall '-P 1'
_symmetry_space_group_name_H-M 'P -1'
_atom_sites_solution_hydrogens geom
_atom_sites_solution_primary direct
_atom_sites_solution_secondary difmap
_audit_creation_method SHELXL-97
_cell_angle_alpha 74.124(4)
_cell_angle_beta 75.996(4)
_cell_angle_gamma 70.253(4)
_cell_formula_units_Z 2
_cell_length_a 12.147(2)
_cell_length_b 12.389(3)
_cell_length_c 15.000(3)
_cell_measurement_reflns_used 1141
_cell_measurement_temperature 173(2)
_cell_measurement_theta_max 20.40
_cell_measurement_theta_min 2.48
_cell_volume 2015.5(7)
_computing_cell_refinement 'BRUKER SMART'
_computing_data_collection 'BRUKER SMART'
_computing_data_reduction 'BRUKER SHELXTL'
_computing_molecular_graphics 'BRUKER SHELXTL'
_computing_publication_material 'WinGX v1.10.01'
_computing_structure_refinement 'SHELXL-97 (Sheldrick, 1997)'
_computing_structure_solution 'SHELXS-97 (Sheldrick, 1990)'
_diffrn_ambient_temperature 173(2)
_diffrn_measured_fraction_theta_full 0.989
_diffrn_measured_fraction_theta_max 0.910
_diffrn_measurement_device_type 'CCD area detector'
_diffrn_measurement_method 'phi and omega scans'
_diffrn_radiation_monochromator graphite
_diffrn_radiation_source 'fine-focus sealed tube'
_diffrn_radiation_type MoK\a
_diffrn_radiation_wavelength 0.71073
_diffrn_reflns_av_R_equivalents 0.0687
_diffrn_reflns_av_sigmaI/netI 0.2109
_diffrn_reflns_limit_h_max 15
_diffrn_reflns_limit_h_min -12
_diffrn_reflns_limit_k_max 16
_diffrn_reflns_limit_k_min -14
_diffrn_reflns_limit_l_max 19
_diffrn_reflns_limit_l_min -18
_diffrn_reflns_number 13552
_diffrn_reflns_theta_full 25.00
_diffrn_reflns_theta_max 28.30
_diffrn_reflns_theta_min 1.43
_exptl_absorpt_coefficient_mu 0.572
_exptl_absorpt_correction_T_max 0.972
_exptl_absorpt_correction_T_min 0.911
_exptl_absorpt_correction_type 'multi-scan correction'
_exptl_crystal_colour orange
_exptl_crystal_density_diffrn 1.317
_exptl_crystal_density_method 'not measured'
_exptl_crystal_description prism
_exptl_crystal_F_000 844
_exptl_crystal_size_max 0.16
_exptl_crystal_size_mid 0.12
_exptl_crystal_size_min 0.05
_refine_diff_density_max 0.530
_refine_diff_density_min -0.567
_refine_diff_density_rms 0.150
_refine_ls_extinction_coef 0.0080(7)
_refine_ls_extinction_expression Fc^*^=kFc[1+0.001xFc^2^\l^3^/sin(2\q)]^-1/4^
_refine_ls_extinction_method SHELXL
_refine_ls_goodness_of_fit_ref 0.818
_refine_ls_hydrogen_treatment geometrically
_refine_ls_matrix_type full
_refine_ls_number_parameters 428
_refine_ls_number_reflns 9109
_refine_ls_number_restraints 0
_refine_ls_restrained_S_all 0.818
_refine_ls_R_factor_all 0.1587
_refine_ls_R_factor_gt 0.0750
_refine_ls_shift/su_max 0.000
_refine_ls_shift/su_mean 0.000
_refine_ls_structure_factor_coef Fsqd
_refine_ls_weighting_details 'calc w=1/[\s^2^(Fo^2^)+(0.0700P)^2^+0.0000P] where P=(Fo^2^+2Fc^2^)/3'
_refine_ls_weighting_scheme calc
_refine_ls_wR_factor_gt 0.1574
_refine_ls_wR_factor_ref 0.2030
_reflns_number_gt 3481
_reflns_number_total 9109
_reflns_threshold_expression >2sigma(I)
_cod_data_source_file b902569c.txt
_cod_data_source_block compound5
_cod_original_cell_volume 2015.3(7)
_cod_original_sg_symbol_H-M P-1
_cod_database_code 7001889

loop_
_symmetry_equiv_pos_as_xyz
'x, y, z'
'-x, -y, -z'

loop_
_atom_site_label
_atom_site_type_symbol
_atom_site_fract_x
_atom_site_fract_y
_atom_site_fract_z
_atom_site_U_iso_or_equiv
_atom_site_adp_type
_atom_site_occupancy
_atom_site_symmetry_multiplicity
_atom_site_calc_flag
_atom_site_refinement_flags
_atom_site_disorder_assembly
_atom_site_disorder_group
S1 S 0.83172(14) -0.11954(15) 0.19988(11) 0.0442(5) Uani 1 1 d . . .
S2 S 1.00584(14) 0.01770(15) 0.16825(11) 0.0433(5) Uani 1 1 d . . .
S3 S 0.91892(14) 0.18048(14) 0.00523(11) 0.0418(5) Uani 1 1 d . . .
S4 S 0.72106(14) 0.07756(14) 0.01897(11) 0.0402(4) Uani 1 1 d . . .
S5 S 0.58518(13) 0.20821(14) 0.07573(10) 0.0387(4) Uani 1 1 d . . .
S6 S 0.66191(14) 0.41936(14) -0.04093(11) 0.0401(4) Uani 1 1 d . . .
S7 S 0.65767(16) 0.62537(16) -0.19824(13) 0.0569(6) Uani 1 1 d . . .
S8 S 0.50537(14) 0.47289(14) -0.17372(11) 0.0429(5) Uani 1 1 d . . .
S9 S 0.39394(15) 0.27974(15) -0.06705(12) 0.0483(5) Uani 1 1 d . . .
S10 S 1.13287(15) 0.19135(16) 0.06341(14) 0.0567(5) Uani 1 1 d . . .
C1 C 0.8546(5) -0.1257(5) 0.3148(4) 0.0397(16) Uani 1 1 d . . .
C2 C 0.7806(5) -0.0374(5) 0.3628(4) 0.0425(17) Uani 1 1 d . . .
C3 C 0.8031(6) -0.0425(6) 0.4502(4) 0.0491(19) Uani 1 1 d . . .
H3 H 0.7556 0.0177 0.4830 0.059 Uiso 1 1 calc R . .
C4 C 0.8934(5) -0.1331(6) 0.4926(4) 0.0432(17) Uani 1 1 d . . .
C5 C 0.9636(6) -0.2174(6) 0.4433(4) 0.0462(18) Uani 1 1 d . . .
H5 H 1.0263 -0.2775 0.4705 0.055 Uiso 1 1 calc R . .
C6 C 0.9468(5) -0.2188(5) 0.3544(4) 0.0405(16) Uani 1 1 d . . .
C7 C 0.6803(5) 0.0647(6) 0.3229(5) 0.054(2) Uani 1 1 d . . .
H7 H 0.6872 0.0619 0.2558 0.065 Uiso 1 1 calc R . .
C8 C 0.9096(7) -0.1333(6) 0.5889(5) 0.059(2) Uani 1 1 d . . .
H8 H 0.8868 -0.0499 0.5950 0.071 Uiso 1 1 calc R . .
C9 C 1.0269(6) -0.3150(6) 0.3045(5) 0.055(2) Uani 1 1 d . . .
H9 H 0.9884 -0.3142 0.2524 0.066 Uiso 1 1 calc R . .
C10 C 0.6859(8) 0.1835(7) 0.3238(8) 0.133(5) Uani 1 1 d . . .
H10A H 0.6727 0.1921 0.3889 0.199 Uiso 1 1 calc R . .
H10B H 0.6246 0.2442 0.2908 0.199 Uiso 1 1 calc R . .
H10C H 0.7642 0.1918 0.2921 0.199 Uiso 1 1 calc R . .
C11 C 0.5639(6) 0.0472(7) 0.3725(6) 0.080(3) Uani 1 1 d . . .
H11A H 0.5507 0.0564 0.4375 0.120 Uiso 1 1 calc R . .
H11B H 0.5636 -0.0318 0.3725 0.120 Uiso 1 1 calc R . .
H11C H 0.5005 0.1054 0.3403 0.120 Uiso 1 1 calc R . .
C12 C 0.8273(7) -0.1924(8) 0.6627(5) 0.086(3) Uani 1 1 d . . .
H12A H 0.7465 -0.1579 0.6485 0.129 Uiso 1 1 calc R . .
H12B H 0.8288 -0.1812 0.7245 0.129 Uiso 1 1 calc R . .
H12C H 0.8533 -0.2765 0.6630 0.129 Uiso 1 1 calc R . .
C13 C 1.0357(7) -0.1912(8) 0.6077(5) 0.090(3) Uani 1 1 d . . .
H13A H 1.0504 -0.2765 0.6256 0.135 Uiso 1 1 calc R . .
H13B H 1.0470 -0.1630 0.6589 0.135 Uiso 1 1 calc R . .
H13C H 1.0911 -0.1715 0.5508 0.135 Uiso 1 1 calc R . .
C14 C 1.0470(6) -0.4357(6) 0.3676(5) 0.059(2) Uani 1 1 d . . .
H14A H 1.0895 -0.4404 0.4170 0.088 Uiso 1 1 calc R . .
H14B H 1.0941 -0.4948 0.3304 0.088 Uiso 1 1 calc R . .
H14C H 0.9704 -0.4501 0.3963 0.088 Uiso 1 1 calc R . .
C15 C 1.1464(7) -0.2944(6) 0.2612(6) 0.094(3) Uani 1 1 d . . .
H15A H 1.1348 -0.2160 0.2205 0.141 Uiso 1 1 calc R . .
H15B H 1.1932 -0.3536 0.2241 0.141 Uiso 1 1 calc R . .
H15C H 1.1885 -0.3002 0.3112 0.141 Uiso 1 1 calc R . .
C16 C 0.8849(5) -0.0004(5) 0.1375(4) 0.0362(15) Uani 1 1 d . . .
C17 C 1.0258(5) 0.1347(5) 0.0767(4) 0.0385(16) Uani 1 1 d . . .
C18 C 0.8424(5) 0.0774(5) 0.0625(4) 0.0369(15) Uani 1 1 d . . .
C19 C 0.5743(5) 0.3287(5) -0.0209(4) 0.0349(15) Uani 1 1 d . . .
C20 C 0.6104(5) 0.5128(5) -0.1407(4) 0.0391(16) Uani 1 1 d . . .
C21 C 0.4986(5) 0.3528(5) -0.0817(4) 0.0360(15) Uani 1 1 d . . .
C22 C 0.3656(6) 0.3153(5) -0.1840(4) 0.0414(16) Uani 1 1 d . . .
C23 C 0.4496(6) 0.2571(5) -0.2522(5) 0.0460(17) Uani 1 1 d . . .
C24 C 0.4264(6) 0.2878(6) -0.3428(5) 0.0520(19) Uani 1 1 d . . .
H24 H 0.4828 0.2506 -0.3895 0.062 Uiso 1 1 calc R . .
C25 C 0.3226(6) 0.3719(6) -0.3682(5) 0.0472(18) Uani 1 1 d . . .
C26 C 0.2434(6) 0.4233(6) -0.2995(4) 0.0477(18) Uani 1 1 d . . .
H26 H 0.1720 0.4796 -0.3162 0.057 Uiso 1 1 calc R . .
C27 C 0.2596(5) 0.3992(5) -0.2074(4) 0.0394(16) Uani 1 1 d . . .
C28 C 0.5631(6) 0.1611(6) -0.2256(5) 0.0533(19) Uani 1 1 d . . .
H28 H 0.5945 0.1876 -0.1822 0.064 Uiso 1 1 calc R . .
C29 C 0.3003(7) 0.4074(7) -0.4684(5) 0.060(2) Uani 1 1 d . . .
H29 H 0.2123 0.4411 -0.4642 0.072 Uiso 1 1 calc R . .
C30 C 0.1666(6) 0.4630(6) -0.1387(5) 0.0507(19) Uani 1 1 d . . .
H30 H 0.1869 0.4231 -0.0747 0.061 Uiso 1 1 calc R . .
C31 C 0.5368(7) 0.0446(6) -0.1734(6) 0.080(3) Uani 1 1 d . . .
H31A H 0.4863 0.0543 -0.1126 0.120 Uiso 1 1 calc R . .
H31B H 0.6114 -0.0167 -0.1633 0.120 Uiso 1 1 calc R . .
H31C H 0.4958 0.0222 -0.2111 0.120 Uiso 1 1 calc R . .
C32 C 0.6602(6) 0.1402(7) -0.3114(5) 0.079(3) Uani 1 1 d . . .
H32A H 0.6395 0.0972 -0.3478 0.118 Uiso 1 1 calc R . .
H32B H 0.7361 0.0942 -0.2904 0.118 Uiso 1 1 calc R . .
H32C H 0.6671 0.2158 -0.3509 0.118 Uiso 1 1 calc R . .
C33 C 0.3321(8) 0.3109(7) -0.5162(5) 0.094(3) Uani 1 1 d . . .
H33A H 0.3177 0.3419 -0.5811 0.141 Uiso 1 1 calc R . .
H33B H 0.2838 0.2579 -0.4835 0.141 Uiso 1 1 calc R . .
H33C H 0.4162 0.2679 -0.5160 0.141 Uiso 1 1 calc R . .
C34 C 0.3495(10) 0.5035(8) -0.5237(6) 0.120(4) Uani 1 1 d . . .
H34A H 0.4355 0.4782 -0.5257 0.180 Uiso 1 1 calc R . .
H34B H 0.3136 0.5718 -0.4944 0.180 Uiso 1 1 calc R . .
H34C H 0.3321 0.5247 -0.5878 0.180 Uiso 1 1 calc R . .
C35 C 0.0421(6) 0.4612(7) -0.1372(5) 0.065(2) Uani 1 1 d . . .
H35A H 0.0164 0.5060 -0.1972 0.097 Uiso 1 1 calc R . .
H35B H -0.0120 0.4964 -0.0859 0.097 Uiso 1 1 calc R . .
H35C H 0.0413 0.3799 -0.1276 0.097 Uiso 1 1 calc R . .
C36 C 0.1705(6) 0.5867(7) -0.1560(5) 0.071(2) Uani 1 1 d . . .
H36A H 0.2507 0.5865 -0.1543 0.106 Uiso 1 1 calc R . .
H36B H 0.1141 0.6254 -0.1073 0.106 Uiso 1 1 calc R . .
H36C H 0.1492 0.6292 -0.2178 0.106 Uiso 1 1 calc R . .

loop_
_atom_site_aniso_label
_atom_site_aniso_U_11
_atom_site_aniso_U_22
_atom_site_aniso_U_33
_atom_site_aniso_U_23
_atom_site_aniso_U_13
_atom_site_aniso_U_12
S1 0.0424(10) 0.0504(11) 0.0370(10) 0.0014(8) -0.0158(8) -0.0122(8)
S2 0.0399(9) 0.0486(11) 0.0370(10) -0.0020(8) -0.0115(7) -0.0091(8)
S3 0.0412(9) 0.0366(10) 0.0368(9) -0.0036(7) -0.0066(7) -0.0007(7)
S4 0.0394(9) 0.0344(9) 0.0412(10) -0.0098(7) -0.0157(7) 0.0038(7)
S5 0.0334(8) 0.0385(10) 0.0317(9) -0.0030(7) -0.0056(7) 0.0022(7)
S6 0.0377(9) 0.0378(10) 0.0410(10) -0.0079(7) -0.0104(7) -0.0038(7)
S7 0.0572(12) 0.0450(11) 0.0567(12) -0.0036(9) 0.0036(9) -0.0146(9)
S8 0.0477(10) 0.0402(10) 0.0341(9) -0.0015(7) -0.0106(8) -0.0067(8)
S9 0.0522(11) 0.0523(11) 0.0414(10) 0.0036(8) -0.0204(8) -0.0182(9)
S10 0.0423(10) 0.0528(12) 0.0686(13) -0.0053(10) -0.0076(9) -0.0128(9)
C1 0.028(3) 0.050(4) 0.029(3) -0.001(3) -0.004(3) -0.004(3)
C2 0.031(3) 0.046(4) 0.038(4) 0.001(3) -0.004(3) -0.004(3)
C3 0.048(4) 0.046(4) 0.038(4) -0.011(3) -0.002(3) 0.003(3)
C4 0.047(4) 0.049(4) 0.030(4) -0.006(3) -0.002(3) -0.013(3)
C5 0.047(4) 0.050(4) 0.035(4) -0.005(3) -0.019(3) 0.001(3)
C6 0.037(4) 0.048(4) 0.028(3) -0.003(3) -0.007(3) -0.004(3)
C7 0.042(4) 0.059(5) 0.036(4) 0.002(3) -0.007(3) 0.008(4)
C8 0.078(5) 0.047(5) 0.045(4) -0.012(3) -0.018(4) -0.001(4)
C9 0.048(4) 0.056(5) 0.044(4) -0.011(3) -0.018(3) 0.013(4)
C10 0.078(6) 0.047(6) 0.255(14) 0.035(7) -0.086(8) -0.006(5)
C11 0.048(5) 0.082(6) 0.094(7) -0.004(5) -0.017(4) -0.007(4)
C12 0.108(7) 0.126(8) 0.028(4) -0.006(5) 0.001(4) -0.056(6)
C13 0.092(7) 0.121(8) 0.067(6) -0.030(5) -0.042(5) -0.015(6)
C14 0.054(4) 0.037(4) 0.078(6) -0.011(4) -0.010(4) -0.005(3)
C15 0.088(6) 0.051(5) 0.081(6) 0.002(4) 0.038(5) 0.010(4)
C16 0.032(3) 0.038(4) 0.036(4) -0.007(3) -0.006(3) -0.006(3)
C17 0.041(4) 0.038(4) 0.031(3) -0.013(3) -0.005(3) 0.000(3)
C18 0.036(3) 0.035(4) 0.034(4) -0.011(3) -0.006(3) 0.000(3)
C19 0.033(3) 0.033(4) 0.029(3) -0.005(3) -0.010(3) 0.005(3)
C20 0.037(4) 0.035(4) 0.036(4) -0.014(3) 0.003(3) -0.002(3)
C21 0.042(4) 0.035(4) 0.025(3) -0.004(3) -0.007(3) -0.003(3)
C22 0.049(4) 0.036(4) 0.042(4) 0.000(3) -0.020(3) -0.013(3)
C23 0.043(4) 0.036(4) 0.057(5) -0.012(3) -0.013(3) -0.005(3)
C24 0.053(4) 0.054(5) 0.052(5) -0.025(4) -0.010(4) -0.007(4)
C25 0.052(4) 0.049(4) 0.041(4) -0.007(3) -0.015(3) -0.011(4)
C26 0.057(4) 0.042(4) 0.042(4) -0.012(3) -0.015(3) -0.003(3)
C27 0.042(4) 0.035(4) 0.039(4) -0.010(3) -0.014(3) -0.003(3)
C28 0.043(4) 0.041(4) 0.081(5) -0.017(4) -0.027(4) -0.004(3)
C29 0.059(5) 0.073(6) 0.047(5) -0.016(4) -0.014(4) -0.011(4)
C30 0.061(5) 0.038(4) 0.051(4) -0.015(3) -0.023(4) 0.003(3)
C31 0.072(5) 0.042(5) 0.114(7) -0.003(5) -0.026(5) -0.004(4)
C32 0.055(5) 0.081(6) 0.091(7) -0.038(5) -0.010(5) 0.006(4)
C33 0.156(9) 0.086(7) 0.038(5) -0.011(5) -0.027(5) -0.027(6)
C34 0.203(12) 0.100(8) 0.086(7) 0.030(6) -0.077(8) -0.082(8)
C35 0.063(5) 0.076(6) 0.049(5) -0.021(4) -0.003(4) -0.010(4)
C36 0.061(5) 0.069(6) 0.091(6) -0.043(5) -0.023(4) -0.003(4)

loop_
_atom_type_symbol
_atom_type_description
_atom_type_scat_dispersion_real
_atom_type_scat_dispersion_imag
_atom_type_scat_source
C C 0.0033 0.0016 'International Tables Vol C Tables 4.2.6.8 and 6.1.1.4'
H H 0.0000 0.0000 'International Tables Vol C Tables 4.2.6.8 and 6.1.1.4'
S S 0.1246 0.1234 'International Tables Vol C Tables 4.2.6.8 and 6.1.1.4'

loop_
_geom_angle_atom_site_label_1
_geom_angle_atom_site_label_2
_geom_angle_atom_site_label_3
_geom_angle
_geom_angle_site_symmetry_1
_geom_angle_site_symmetry_3
_geom_angle_publ_flag
C16 S1 C1 99.2(3) . . ?
C17 S2 C16 98.0(3) . . ?
C17 S3 C18 98.0(3) . . ?
C18 S4 S5 101.7(2) . . ?
C19 S5 S4 101.81(19) . . ?
C19 S6 C20 97.1(3) . . ?
C20 S8 C21 97.8(3) . . ?
C21 S9 C22 100.3(3) . . ?
C2 C1 C6 122.1(6) . . ?
C2 C1 S1 118.7(4) . . ?
C6 C1 S1 119.2(5) . . ?
C3 C2 C1 117.3(5) . . ?
C3 C2 C7 118.7(6) . . ?
C1 C2 C7 124.0(6) . . ?
C2 C3 C4 122.7(6) . . ?
C5 C4 C3 118.1(6) . . ?
C5 C4 C8 122.8(6) . . ?
C3 C4 C8 119.2(6) . . ?
C4 C5 C6 122.8(6) . . ?
C5 C6 C1 117.0(6) . . ?
C5 C6 C9 119.9(5) . . ?
C1 C6 C9 123.1(5) . . ?
C11 C7 C10 111.3(7) . . ?
C11 C7 C2 109.7(6) . . ?
C10 C7 C2 114.3(6) . . ?
C4 C8 C12 109.8(7) . . ?
C4 C8 C13 114.0(6) . . ?
C12 C8 C13 109.5(6) . . ?
C6 C9 C14 113.1(6) . . ?
C6 C9 C15 111.4(6) . . ?
C14 C9 C15 108.6(5) . . ?
C18 C16 S2 116.0(5) . . ?
C18 C16 S1 124.5(5) . . ?
S2 C16 S1 119.4(3) . . ?
S10 C17 S3 125.8(4) . . ?
S10 C17 S2 122.4(4) . . ?
S3 C17 S2 111.8(4) . . ?
C16 C18 S3 116.1(5) . . ?
C16 C18 S4 124.3(5) . . ?
S3 C18 S4 119.6(3) . . ?
C21 C19 S6 117.7(4) . . ?
C21 C19 S5 122.1(5) . . ?
S6 C19 S5 120.1(3) . . ?
S7 C20 S8 123.8(4) . . ?
S7 C20 S6 123.5(4) . . ?
S8 C20 S6 112.8(3) . . ?
C19 C21 S9 124.3(5) . . ?
C19 C21 S8 114.5(5) . . ?
S9 C21 S8 121.0(3) . . ?
C27 C22 C23 120.9(6) . . ?
C27 C22 S9 119.7(5) . . ?
C23 C22 S9 119.4(5) . . ?
C24 C23 C22 118.2(6) . . ?
C24 C23 C28 120.9(6) . . ?
C22 C23 C28 120.9(6) . . ?
C23 C24 C25 122.1(6) . . ?
C26 C25 C24 117.4(6) . . ?
C26 C25 C29 121.2(6) . . ?
C24 C25 C29 121.4(6) . . ?
C25 C26 C27 124.6(6) . . ?
C26 C27 C22 116.8(6) . . ?
C26 C27 C30 119.5(5) . . ?
C22 C27 C30 123.7(6) . . ?
C32 C28 C31 109.4(6) . . ?
C32 C28 C23 112.4(6) . . ?
C31 C28 C23 111.3(6) . . ?
C33 C29 C34 112.8(7) . . ?
C33 C29 C25 114.9(6) . . ?
C34 C29 C25 112.1(7) . . ?
C27 C30 C36 110.3(6) . . ?
C27 C30 C35 114.3(6) . . ?
C36 C30 C35 110.3(5) . . ?

loop_
_geom_bond_atom_site_label_1
_geom_bond_atom_site_label_2
_geom_bond_distance
_geom_bond_site_symmetry_2
_geom_bond_publ_flag
S1 C16 1.752(6) . ?
S1 C1 1.789(6) . ?
S2 C17 1.742(6) . ?
S2 C16 1.740(6) . ?
S3 C17 1.732(6) . ?
S3 C18 1.746(6) . ?
S4 C18 1.750(6) . ?
S4 S5 2.083(2) . ?
S5 C19 1.767(6) . ?
S6 C19 1.719(7) . ?
S6 C20 1.728(6) . ?
S7 C20 1.632(6) . ?
S8 C20 1.727(7) . ?
S8 C21 1.740(6) . ?
S9 C21 1.738(7) . ?
S9 C22 1.777(6) . ?
S10 C17 1.624(7) . ?
C1 C2 1.406(8) . ?
C1 C6 1.417(7) . ?
C2 C3 1.384(8) . ?
C2 C7 1.530(8) . ?
C3 C4 1.407(8) . ?
C4 C5 1.372(8) . ?
C4 C8 1.504(9) . ?
C5 C6 1.402(8) . ?
C6 C9 1.511(8) . ?
C7 C11 1.488(9) . ?
C7 C10 1.499(11) . ?
C8 C12 1.508(10) . ?
C8 C13 1.515(9) . ?
C9 C14 1.510(8) . ?
C9 C15 1.515(10) . ?
C16 C18 1.346(7) . ?
C19 C21 1.354(7) . ?
C22 C27 1.406(8) . ?
C22 C23 1.418(8) . ?
C23 C24 1.379(8) . ?
C23 C28 1.540(8) . ?
C24 C25 1.396(8) . ?
C25 C26 1.363(8) . ?
C25 C29 1.511(9) . ?
C26 C27 1.380(8) . ?
C27 C30 1.497(8) . ?
C28 C32 1.535(9) . ?
C28 C31 1.539(9) . ?
C29 C33 1.454(10) . ?
C29 C34 1.471(11) . ?
C30 C36 1.498(9) . ?
C30 C35 1.515(9) . ?

loop_
_cod_related_entry_id
_cod_related_entry_database
_cod_related_entry_code
1 ChemSpider 30652611
